data_2224436
loop_
_publ_author_name
'bin Shawkataly, Omar'
'Khan, Imthyaz Ahmed'
'Yeap, Chin Sing'
'Fun, Hoong-Kun'

_publ_section_title
'[\m-Bis(diphenylarsino)methane-1:2\k^2^<i>As</i>:<i>As</i>']nonacarbonyl-1\k^3^<i>C</i>,2\k^3^<i>C</i>,3\k^3^<i>C</i>-[tris(4-fluorophenyl)phosphine-3\k<i>P</i>]-<i>triangulo</i>-triruthenium(0)'
_journal_coeditor_code SJ2667
_journal_issue 12
_journal_name_full 'Acta Crystallographica Section E'
_journal_page_first m1620
_journal_page_last m1621
_journal_paper_doi 10.1107/S1600536809047229
_journal_volume 65
_journal_year 2009
_chemical_formula_iupac '[Ru3 (C25 H22 As2) (C18 H12 F3 P) (C O)9]'
_chemical_formula_moiety 'C52 H34 As2 F3 O9 P Ru3'
_chemical_formula_sum 'C52 H34 As2 F3 O9 P Ru3'
_chemical_formula_weight 1343.81
_chemical_name_systematic
;
[\m-Bis(diphenylarsino)methane-1:2\k^2^<i>As</i>:<i>As</i>']nonacarbonyl-
1\k^3^<i>C</i>,2\k^3^<i>C</i>,3\k^3^<i>C</i>-[tris(4-fluorophenyl)phosphine-
3\k<i>P</i>]-<i>triangulo</i>-triruthenium(0)
;
_space_group_IT_number 14
_symmetry_cell_setting monoclinic
_symmetry_space_group_name_Hall '-P 2ybc'
_symmetry_space_group_name_H-M 'P 1 21/c 1'
_atom_sites_solution_hydrogens geom
_atom_sites_solution_primary direct
_atom_sites_solution_secondary difmap
_audit_creation_method SHELXL-97
_cell_angle_alpha 90.00
_cell_angle_beta 98.1050(10)
_cell_angle_gamma 90.00
_cell_formula_units_Z 4
_cell_length_a 16.3071(2)
_cell_length_b 16.8142(2)
_cell_length_c 18.8085(2)
_cell_measurement_reflns_used 9910
_cell_measurement_temperature 296(2)
_cell_measurement_theta_max 31.11
_cell_measurement_theta_min 2.52
_cell_volume 5105.61(10)
_computing_cell_refinement 'SAINT (Bruker, 2005)'
_computing_data_collection 'APEX2 (Bruker, 2005)'
_computing_data_reduction 'SAINT (Bruker, 2005)'
_computing_molecular_graphics 'SHELXTL (Sheldrick, 2008)'
_computing_publication_material
;
SHELXTL (Sheldrick, 2008) and PLATON (Spek, 2009)
;
_computing_structure_refinement 'SHELXTL (Sheldrick, 2008)'
_computing_structure_solution 'SHELXTL (Sheldrick, 2008)'
_diffrn_ambient_temperature 296(2)
_diffrn_measured_fraction_theta_full 0.993
_diffrn_measured_fraction_theta_max 0.993
_diffrn_measurement_device_type
;
Bruker SMART APEXII CCD area-detector
;
_diffrn_measurement_method '\f and \w'
_diffrn_radiation_monochromator graphite
_diffrn_radiation_source 'fine-focus sealed tube'
_diffrn_radiation_type MoK\a
_diffrn_radiation_wavelength 0.71073
_diffrn_reflns_av_R_equivalents 0.0324
_diffrn_reflns_av_sigmaI/netI 0.0417
_diffrn_reflns_limit_h_max 25
_diffrn_reflns_limit_h_min -25
_diffrn_reflns_limit_k_max 26
_diffrn_reflns_limit_k_min -23
_diffrn_reflns_limit_l_max 22
_diffrn_reflns_limit_l_min -29
_diffrn_reflns_number 89126
_diffrn_reflns_theta_full 33.96
_diffrn_reflns_theta_max 33.96
_diffrn_reflns_theta_min 1.63
_diffrn_standards_number 0
_exptl_absorpt_coefficient_mu 2.259
_exptl_absorpt_correction_T_max 0.7397
_exptl_absorpt_correction_T_min 0.4775
_exptl_absorpt_correction_type multi-scan
_exptl_absorpt_process_details '(<i>SADABS</i>; Bruker, 2005)'
_exptl_crystal_colour red
_exptl_crystal_density_diffrn 1.748
_exptl_crystal_density_method 'not measured'
_exptl_crystal_description plate
_exptl_crystal_F_000 2632
_exptl_crystal_size_max 0.38
_exptl_crystal_size_mid 0.25
_exptl_crystal_size_min 0.14
_refine_diff_density_max 0.435
_refine_diff_density_min -0.544
_refine_ls_extinction_method none
_refine_ls_goodness_of_fit_ref 0.998
_refine_ls_hydrogen_treatment constr
_refine_ls_matrix_type full
_refine_ls_number_parameters 631
_refine_ls_number_reflns 20637
_refine_ls_number_restraints 0
_refine_ls_restrained_S_all 0.998
_refine_ls_R_factor_all 0.0770
_refine_ls_R_factor_gt 0.0321
_refine_ls_shift/su_max 0.002
_refine_ls_shift/su_mean 0.000
_refine_ls_structure_factor_coef Fsqd
_refine_ls_weighting_details 'calc w=1/[\s^2^(Fo^2^)+(0.0231P)^2^+1.7596P] where P=(Fo^2^+2Fc^2^)/3'
_refine_ls_weighting_scheme calc
_refine_ls_wR_factor_gt 0.0557
_refine_ls_wR_factor_ref 0.0672
_reflns_number_gt 13049
_reflns_number_total 20637
_reflns_threshold_expression I>2\s(I)
_cod_data_source_file sj2667.cif
_cod_data_source_block I
_cod_depositor_comments
;
The following automatic conversions were performed:
'_symmetry_cell_setting' value 'Monoclinic' changed to 'monoclinic'
according to '/home/saulius/struct/CIF-dictionaries/cif_core.dic'
dictionary named 'cif_core.dic' version 2.4.1 from 2010-06-29.

Automatic conversion script
Id: cif_fix_enum 1527 2010-12-29 10:47:43Z saulius 

The following automatic conversions were performed:

'_symmetry_cell_setting' value 'Monoclinic' changed to 'monoclinic'
according to /home/saulius/struct/CIF-dictionaries/cif_core.dic
dictionary named 'cif_core.dic' version 2.4.1 from 2010-06-29.

Automatic conversion script
Id: cif_fix_values 1715 2011-07-08 13:25:40Z adriana 
;
_cod_original_cell_volume 5105.60(10)
_cod_original_sg_symbol_H-M 'P 21/c'
_cod_database_code 2224436
_cod_database_fobs_code 2224436

loop_
_symmetry_equiv_pos_as_xyz
'x, y, z'
'-x, y+1/2, -z+1/2'
'-x, -y, -z'
'x, -y-1/2, z-1/2'

loop_
_atom_site_type_symbol
_atom_site_label
_atom_site_fract_x
_atom_site_fract_y
_atom_site_fract_z
_atom_site_U_iso_or_equiv
_atom_site_adp_type
_atom_site_calc_flag
_atom_site_refinement_flags
_atom_site_occupancy
_atom_site_disorder_assembly
_atom_site_disorder_group
Ru Ru1 0.758329(9) -0.076419(9) 0.204485(9) 0.03449(4) Uani d . 1 . .
Ru Ru2 0.901268(9) 0.000219(9) 0.278744(9) 0.03474(4) Uani d . 1 . .
Ru Ru3 0.749043(9) 0.084526(9) 0.254257(9) 0.03606(4) Uani d . 1 . .
As As1 0.822101(12) -0.206958(11) 0.223901(11) 0.03432(5) Uani d . 1 . .
As As2 0.996032(11) -0.110301(12) 0.269926(12) 0.03624(5) Uani d . 1 . .
P P1 0.61915(3) 0.14500(3) 0.23231(3) 0.03820(12) Uani d . 1 . .
F F1 0.47921(13) 0.24586(13) 0.49280(9) 0.1049(7) Uani d . 1 . .
F F2 0.58974(12) 0.44950(10) 0.07022(12) 0.1059(7) Uani d . 1 . .
F F3 0.38045(10) -0.06529(11) 0.05565(11) 0.0960(6) Uani d . 1 . .
O O1 0.84836(12) -0.05511(11) 0.07344(10) 0.0695(5) Uani d . 1 . .
O O2 0.60490(12) -0.12226(13) 0.10357(11) 0.0806(6) Uani d . 1 . .
O O3 0.66519(12) -0.10095(12) 0.33318(11) 0.0714(5) Uani d . 1 . .
O O4 0.85047(11) -0.08172(11) 0.41116(10) 0.0681(5) Uani d . 1 . .
O O5 1.00783(13) 0.11974(12) 0.36958(12) 0.0836(6) Uani d . 1 . .
O O6 0.95116(12) 0.08300(11) 0.14619(11) 0.0703(5) Uani d . 1 . .
O O7 0.74552(12) 0.09629(11) 0.09135(10) 0.0662(5) Uani d . 1 . .
O O8 0.85238(12) 0.22948(10) 0.29874(11) 0.0750(6) Uani d . 1 . .
O O9 0.71744(12) 0.05435(11) 0.40925(10) 0.0693(5) Uani d . 1 . .
C C1 0.79099(13) -0.28842(12) 0.15128(12) 0.0415(5) Uani d . 1 . .
C C2 0.79025(18) -0.36784(14) 0.16849(15) 0.0647(7) Uani d . 1 . .
H H2A 0.8061 -0.3839 0.2157 0.078 Uiso calc R 1 . .
C C3 0.7660(2) -0.42404(16) 0.11581(18) 0.0807(9) Uani d . 1 . .
H H3A 0.7646 -0.4776 0.1280 0.097 Uiso calc R 1 . .
C C4 0.74428(19) -0.40124(17) 0.04610(17) 0.0736(8) Uani d . 1 . .
H H4A 0.7286 -0.4392 0.0108 0.088 Uiso calc R 1 . .
C C5 0.7455(2) -0.32306(17) 0.02835(15) 0.0733(8) Uani d . 1 . .
H H5A 0.7308 -0.3074 -0.0192 0.088 Uiso calc R 1 . .
C C6 0.76868(17) -0.26642(15) 0.08092(13) 0.0589(6) Uani d . 1 . .
H H6A 0.7691 -0.2129 0.0684 0.071 Uiso calc R 1 . .
C C7 0.80087(12) -0.26512(12) 0.30795(11) 0.0397(4) Uani d . 1 . .
C C8 0.86048(15) -0.29136(15) 0.36136(13) 0.0580(6) Uani d . 1 . .
H H8A 0.9156 -0.2775 0.3608 0.070 Uiso calc R 1 . .
C C9 0.8391(2) -0.33831(19) 0.41617(15) 0.0769(8) Uani d . 1 . .
H H9A 0.8799 -0.3560 0.4522 0.092 Uiso calc R 1 . .
C C10 0.7580(2) -0.35891(17) 0.41770(15) 0.0720(8) Uani d . 1 . .
H H10A 0.7441 -0.3915 0.4541 0.086 Uiso calc R 1 . .
C C11 0.69801(18) -0.33164(18) 0.36595(17) 0.0733(8) Uani d . 1 . .
H H11A 0.6429 -0.3446 0.3675 0.088 Uiso calc R 1 . .
C C12 0.71888(15) -0.28477(16) 0.31108(15) 0.0626(7) Uani d . 1 . .
H H12A 0.6776 -0.2662 0.2758 0.075 Uiso calc R 1 . .
C C13 0.94271(12) -0.20738(12) 0.22724(12) 0.0398(4) Uani d . 1 . .
H H13A 0.9559 -0.2133 0.1788 0.048 Uiso calc R 1 . .
H H13B 0.9653 -0.2530 0.2549 0.048 Uiso calc R 1 . .
C C14 1.05731(12) -0.14627(13) 0.36072(12) 0.0435(5) Uani d . 1 . .
C C15 1.06977(17) -0.09360(17) 0.41720(16) 0.0715(8) Uani d . 1 . .
H H15A 1.0507 -0.0416 0.4108 0.086 Uiso calc R 1 . .
C C16 1.1103(2) -0.1172(2) 0.48308(17) 0.0928(11) Uani d . 1 . .
H H16A 1.1191 -0.0808 0.5206 0.111 Uiso calc R 1 . .
C C17 1.13761(19) -0.1938(2) 0.49360(16) 0.0802(9) Uani d . 1 . .
H H17A 1.1637 -0.2100 0.5385 0.096 Uiso calc R 1 . .
C C18 1.12629(17) -0.24650(17) 0.43766(15) 0.0682(7) Uani d . 1 . .
H H18A 1.1451 -0.2985 0.4444 0.082 Uiso calc R 1 . .
C C19 1.08719(14) -0.22290(14) 0.37142(13) 0.0516(6) Uani d . 1 . .
H H19A 1.0808 -0.2588 0.3335 0.062 Uiso calc R 1 . .
C C20 1.08183(13) -0.09446(13) 0.20931(15) 0.0499(6) Uani d . 1 . .
C C21 1.16319(16) -0.08505(17) 0.2382(2) 0.0799(9) Uani d . 1 . .
H H21A 1.1784 -0.0872 0.2877 0.096 Uiso calc R 1 . .
C C22 1.2224(2) -0.0724(3) 0.1941(3) 0.1253(17) Uani d . 1 . .
H H22A 1.2776 -0.0664 0.2140 0.150 Uiso calc R 1 . .
C C23 1.2010(3) -0.0686(3) 0.1217(3) 0.130(2) Uani d . 1 . .
H H23A 1.2417 -0.0599 0.0925 0.157 Uiso calc R 1 . .
C C24 1.1203(3) -0.0775(2) 0.0913(2) 0.1048(13) Uani d . 1 . .
H H24A 1.1057 -0.0752 0.0417 0.126 Uiso calc R 1 . .
C C25 1.06032(19) -0.09009(18) 0.13602(18) 0.0756(9) Uani d . 1 . .
H H25A 1.0051 -0.0956 0.1161 0.091 Uiso calc R 1 . .
C C26 0.57217(14) 0.17311(13) 0.31183(12) 0.0466(5) Uani d . 1 . .
C C27 0.49231(16) 0.15401(17) 0.32221(14) 0.0632(7) Uani d . 1 . .
H H27A 0.4591 0.1246 0.2875 0.076 Uiso calc R 1 . .
C C28 0.46076(19) 0.1780(2) 0.38355(16) 0.0776(9) Uani d . 1 . .
H H28A 0.4073 0.1642 0.3907 0.093 Uiso calc R 1 . .
C C29 0.5098(2) 0.22193(18) 0.43266(14) 0.0721(8) Uani d . 1 . .
C C30 0.5882(2) 0.24341(17) 0.42481(15) 0.0709(8) Uani d . 1 . .
H H30A 0.6200 0.2740 0.4596 0.085 Uiso calc R 1 . .
C C31 0.61979(17) 0.21875(15) 0.36371(14) 0.0597(6) Uani d . 1 . .
H H31A 0.6734 0.2329 0.3574 0.072 Uiso calc R 1 . .
C C32 0.61221(12) 0.24017(12) 0.18371(12) 0.0426(5) Uani d . 1 . .
C C33 0.53927(15) 0.28460(14) 0.17773(14) 0.0552(6) Uani d . 1 . .
H H33A 0.4951 0.2664 0.1995 0.066 Uiso calc R 1 . .
C C34 0.53190(17) 0.35528(15) 0.13977(15) 0.0649(7) Uani d . 1 . .
H H34A 0.4834 0.3850 0.1361 0.078 Uiso calc R 1 . .
C C35 0.59754(18) 0.38056(15) 0.10780(16) 0.0664(7) Uani d . 1 . .
C C36 0.66977(16) 0.33947(15) 0.11234(15) 0.0636(7) Uani d . 1 . .
H H36A 0.7135 0.3583 0.0903 0.076 Uiso calc R 1 . .
C C37 0.67676(14) 0.26870(14) 0.15073(13) 0.0526(6) Uani d . 1 . .
H H37A 0.7259 0.2399 0.1543 0.063 Uiso calc R 1 . .
C C38 0.54110(12) 0.08408(13) 0.17909(12) 0.0406(5) Uani d . 1 . .
C C39 0.51251(14) 0.01470(15) 0.20801(14) 0.0541(6) Uani d . 1 . .
H H39A 0.5307 0.0019 0.2557 0.065 Uiso calc R 1 . .
C C40 0.45758(15) -0.03552(16) 0.16702(17) 0.0644(7) Uani d . 1 . .
H H40A 0.4379 -0.0813 0.1866 0.077 Uiso calc R 1 . .
C C41 0.43315(14) -0.01542(17) 0.09671(16) 0.0621(7) Uani d . 1 . .
C C42 0.46057(15) 0.05001(17) 0.06592(14) 0.0579(6) Uani d . 1 . .
H H42A 0.4432 0.0610 0.0177 0.069 Uiso calc R 1 . .
C C43 0.51485(13) 0.10050(14) 0.10721(12) 0.0472(5) Uani d . 1 . .
H H43A 0.5339 0.1459 0.0866 0.057 Uiso calc R 1 . .
C C44 0.81765(14) -0.05964(13) 0.12443(13) 0.0472(5) Uani d . 1 . .
C C45 0.66118(14) -0.10384(14) 0.14291(13) 0.0491(5) Uani d . 1 . .
C C46 0.70225(14) -0.08582(14) 0.28761(14) 0.0497(5) Uani d . 1 . .
C C47 0.86518(12) -0.05113(13) 0.36024(13) 0.0444(5) Uani d . 1 . .
C C48 0.96867(14) 0.07385(14) 0.33563(14) 0.0523(6) Uani d . 1 . .
C C49 0.92893(13) 0.05136(13) 0.19364(14) 0.0479(5) Uani d . 1 . .
C C50 0.75062(14) 0.08463(13) 0.15216(14) 0.0479(5) Uani d . 1 . .
C C51 0.81181(14) 0.17562(13) 0.28089(13) 0.0471(5) Uani d . 1 . .
C C52 0.73155(14) 0.06203(13) 0.35212(14) 0.0476(5) Uani d . 1 . .

loop_
_atom_site_aniso_label
_atom_site_aniso_U_11
_atom_site_aniso_U_22
_atom_site_aniso_U_33
_atom_site_aniso_U_12
_atom_site_aniso_U_13
_atom_site_aniso_U_23
Ru1 0.03469(7) 0.02893(8) 0.03910(9) -0.00302(6) 0.00266(6) -0.00330(7)
Ru2 0.03017(7) 0.02739(8) 0.04667(10) -0.00148(5) 0.00549(6) -0.00464(7)
Ru3 0.03345(7) 0.02839(8) 0.04538(10) 0.00152(6) 0.00223(7) -0.00243(7)
As1 0.03681(9) 0.02778(10) 0.03869(11) -0.00436(7) 0.00647(8) -0.00183(8)
As2 0.03112(9) 0.02945(10) 0.04899(13) -0.00058(7) 0.00856(9) -0.00339(9)
P1 0.0356(2) 0.0364(3) 0.0421(3) 0.0036(2) 0.0036(2) -0.0004(2)
F1 0.1420(17) 0.1256(16) 0.0524(10) 0.0436(14) 0.0324(11) -0.0097(10)
F2 0.1104(14) 0.0618(11) 0.1438(18) 0.0148(10) 0.0117(13) 0.0494(11)
F3 0.0637(10) 0.1025(14) 0.1172(15) -0.0194(9) -0.0035(10) -0.0525(12)
O1 0.0940(14) 0.0663(12) 0.0538(11) -0.0166(10) 0.0300(10) -0.0113(9)
O2 0.0611(11) 0.0898(15) 0.0816(14) -0.0028(10) -0.0220(10) -0.0238(12)
O3 0.0743(12) 0.0746(13) 0.0734(13) -0.0144(10) 0.0382(11) -0.0073(10)
O4 0.0722(12) 0.0739(13) 0.0611(12) 0.0065(9) 0.0192(10) 0.0154(10)
O5 0.0797(13) 0.0609(12) 0.1027(16) -0.0200(10) -0.0135(12) -0.0250(11)
O6 0.0775(12) 0.0568(11) 0.0818(14) -0.0046(9) 0.0287(11) 0.0182(10)
O7 0.0889(13) 0.0570(11) 0.0523(11) 0.0062(9) 0.0091(10) 0.0036(9)
O8 0.0824(13) 0.0430(10) 0.0953(15) -0.0199(9) -0.0021(11) -0.0059(10)
O9 0.0901(14) 0.0657(12) 0.0529(11) 0.0191(10) 0.0123(10) 0.0093(9)
C1 0.0460(11) 0.0319(11) 0.0477(13) -0.0054(8) 0.0105(9) -0.0093(9)
C2 0.095(2) 0.0357(13) 0.0606(16) -0.0064(12) -0.0008(14) -0.0063(12)
C3 0.120(3) 0.0358(15) 0.085(2) -0.0107(15) 0.008(2) -0.0127(14)
C4 0.096(2) 0.0546(17) 0.073(2) -0.0207(15) 0.0233(17) -0.0319(15)
C5 0.115(2) 0.0596(18) 0.0469(15) -0.0188(16) 0.0186(16) -0.0166(13)
C6 0.0906(18) 0.0412(13) 0.0475(14) -0.0137(12) 0.0185(13) -0.0087(11)
C7 0.0465(11) 0.0316(10) 0.0421(12) -0.0043(8) 0.0104(9) 0.0004(9)
C8 0.0531(13) 0.0669(17) 0.0532(15) -0.0070(12) 0.0051(12) 0.0111(13)
C9 0.084(2) 0.089(2) 0.0557(17) 0.0009(17) 0.0038(15) 0.0246(16)
C10 0.098(2) 0.0651(19) 0.0574(17) -0.0151(16) 0.0267(16) 0.0148(14)
C11 0.0660(16) 0.076(2) 0.081(2) -0.0195(14) 0.0237(15) 0.0220(17)
C12 0.0501(13) 0.0680(17) 0.0704(17) -0.0111(12) 0.0108(12) 0.0202(14)
C13 0.0379(9) 0.0331(11) 0.0496(12) -0.0014(8) 0.0105(9) -0.0053(9)
C14 0.0369(10) 0.0432(12) 0.0496(13) 0.0025(8) 0.0032(9) -0.0054(10)
C15 0.0713(17) 0.0582(17) 0.076(2) 0.0199(13) -0.0196(15) -0.0224(14)
C16 0.096(2) 0.097(2) 0.073(2) 0.0368(19) -0.0300(18) -0.0384(19)
C17 0.083(2) 0.095(2) 0.0556(17) 0.0251(17) -0.0122(15) -0.0056(17)
C18 0.0735(17) 0.0595(17) 0.0684(19) 0.0149(13) -0.0006(14) 0.0081(14)
C19 0.0577(13) 0.0448(13) 0.0512(14) 0.0078(10) 0.0036(11) -0.0050(11)
C20 0.0449(11) 0.0327(11) 0.0769(18) 0.0009(9) 0.0252(12) 0.0005(11)
C21 0.0491(14) 0.077(2) 0.118(3) -0.0181(13) 0.0283(16) -0.0133(18)
C22 0.065(2) 0.124(4) 0.200(5) -0.026(2) 0.065(3) -0.012(4)
C23 0.108(3) 0.101(3) 0.209(6) -0.006(2) 0.115(4) 0.019(4)
C24 0.123(3) 0.096(3) 0.113(3) 0.016(2) 0.080(3) 0.024(2)
C25 0.0691(17) 0.082(2) 0.084(2) 0.0072(15) 0.0394(16) 0.0145(17)
C26 0.0513(12) 0.0468(13) 0.0409(12) 0.0136(10) 0.0040(10) 0.0005(10)
C27 0.0565(14) 0.085(2) 0.0494(15) 0.0059(13) 0.0112(12) -0.0099(14)
C28 0.0731(18) 0.103(2) 0.0617(18) 0.0115(17) 0.0265(15) -0.0069(17)
C29 0.097(2) 0.079(2) 0.0426(15) 0.0362(17) 0.0181(15) 0.0000(14)
C30 0.093(2) 0.0637(18) 0.0516(16) 0.0205(16) -0.0037(15) -0.0136(13)
C31 0.0664(15) 0.0543(15) 0.0569(16) 0.0101(12) 0.0030(13) -0.0108(12)
C32 0.0415(10) 0.0367(11) 0.0485(13) 0.0046(8) 0.0028(9) -0.0018(9)
C33 0.0530(13) 0.0498(14) 0.0636(16) 0.0129(10) 0.0104(12) 0.0042(12)
C34 0.0661(16) 0.0476(15) 0.0799(19) 0.0211(12) 0.0066(14) 0.0075(13)
C35 0.0801(18) 0.0388(14) 0.0773(19) 0.0054(12) 0.0007(15) 0.0135(13)
C36 0.0589(14) 0.0495(15) 0.082(2) -0.0036(12) 0.0088(14) 0.0159(14)
C37 0.0479(12) 0.0418(13) 0.0668(16) 0.0022(10) 0.0035(11) 0.0058(11)
C38 0.0324(9) 0.0442(12) 0.0457(12) 0.0041(8) 0.0067(8) -0.0028(10)
C39 0.0470(12) 0.0560(15) 0.0589(15) -0.0035(10) 0.0054(11) 0.0036(12)
C40 0.0485(13) 0.0524(15) 0.094(2) -0.0106(11) 0.0154(14) -0.0067(15)
C41 0.0369(11) 0.0715(18) 0.0768(19) -0.0007(11) 0.0044(12) -0.0318(15)
C42 0.0509(13) 0.0739(18) 0.0474(14) 0.0114(12) 0.0018(11) -0.0185(13)
C43 0.0460(11) 0.0516(14) 0.0446(13) 0.0057(10) 0.0090(10) -0.0065(10)
C44 0.0578(13) 0.0340(12) 0.0498(14) -0.0071(9) 0.0075(11) -0.0050(10)
C45 0.0475(12) 0.0447(13) 0.0523(14) -0.0011(10) -0.0024(11) -0.0052(11)
C46 0.0439(11) 0.0491(14) 0.0567(15) -0.0063(10) 0.0090(11) -0.0108(11)
C47 0.0388(10) 0.0403(12) 0.0544(14) 0.0031(8) 0.0076(10) -0.0033(11)
C48 0.0455(12) 0.0411(13) 0.0684(16) -0.0056(9) 0.0015(11) -0.0060(11)
C49 0.0447(11) 0.0347(12) 0.0652(16) -0.0002(9) 0.0104(11) -0.0002(11)
C50 0.0488(12) 0.0423(13) 0.0521(14) 0.0028(9) 0.0057(11) -0.0063(11)
C51 0.0497(12) 0.0349(12) 0.0554(14) -0.0004(9) 0.0029(10) -0.0004(10)
C52 0.0491(12) 0.0371(12) 0.0548(15) 0.0075(9) 0.0013(11) 0.0018(10)

loop_
_atom_type_symbol
_atom_type_description
_atom_type_scat_dispersion_real
_atom_type_scat_dispersion_imag
_atom_type_scat_source
C C 0.0033 0.0016 'International Tables Vol C Tables 4.2.6.8 and 6.1.1.4'
H H 0.0000 0.0000 'International Tables Vol C Tables 4.2.6.8 and 6.1.1.4'
O O 0.0106 0.0060 'International Tables Vol C Tables 4.2.6.8 and 6.1.1.4'
P P 0.1023 0.0942 'International Tables Vol C Tables 4.2.6.8 and 6.1.1.4'
As As 0.0499 2.0058 'International Tables Vol C Tables 4.2.6.8 and 6.1.1.4'
Ru Ru -1.2594 0.8363 'International Tables Vol C Tables 4.2.6.8 and 6.1.1.4'
F F 0.0171 0.0103 'International Tables Vol C Tables 4.2.6.8 and 6.1.1.4'

loop_
_geom_angle_atom_site_label_1
_geom_angle_atom_site_label_2
_geom_angle_atom_site_label_3
_geom_angle_site_symmetry_1
_geom_angle_site_symmetry_3
_geom_angle
_geom_angle_publ_flag
C45 Ru1 C44 . . 91.54(10) ?
C45 Ru1 C46 . . 91.41(10) ?
C44 Ru1 C46 . . 175.72(9) ?
C45 Ru1 As1 . . 100.14(7) ?
C44 Ru1 As1 . . 89.90(7) ?
C46 Ru1 As1 . . 92.63(7) ?
C45 Ru1 Ru2 . . 166.13(7) ?
C44 Ru1 Ru2 . . 81.39(7) ?
C46 Ru1 Ru2 . . 95.07(7) ?
As1 Ru1 Ru2 . . 91.810(7) ?
C45 Ru1 Ru3 . . 110.63(7) ?
C44 Ru1 Ru3 . . 99.93(6) ?
C46 Ru1 Ru3 . . 76.12(7) ?
As1 Ru1 Ru3 . . 147.251(9) ?
Ru2 Ru1 Ru3 . . 59.460(5) ?
C48 Ru2 C47 . . 93.55(10) ?
C48 Ru2 C49 . . 89.56(10) ?
C47 Ru2 C49 . . 175.70(9) ?
C48 Ru2 As2 . . 102.41(7) ?
C47 Ru2 As2 . . 88.86(6) ?
C49 Ru2 As2 . . 93.37(6) ?
C48 Ru2 Ru3 . . 100.99(7) ?
C47 Ru2 Ru3 . . 89.69(6) ?
C49 Ru2 Ru3 . . 86.80(6) ?
As2 Ru2 Ru3 . . 156.606(9) ?
C48 Ru2 Ru1 . . 161.07(7) ?
C47 Ru2 Ru1 . . 82.33(6) ?
C49 Ru2 Ru1 . . 93.77(7) ?
As2 Ru2 Ru1 . . 95.997(7) ?
Ru3 Ru2 Ru1 . . 60.687(6) ?
C51 Ru3 C50 . . 100.53(10) ?
C51 Ru3 C52 . . 93.07(10) ?
C50 Ru3 C52 . . 166.40(10) ?
C51 Ru3 P1 . . 98.01(7) ?
C50 Ru3 P1 . . 87.86(7) ?
C52 Ru3 P1 . . 90.09(6) ?
C51 Ru3 Ru2 . . 86.13(7) ?
C50 Ru3 Ru2 . . 91.60(7) ?
C52 Ru3 Ru2 . . 89.48(6) ?
P1 Ru3 Ru2 . . 175.856(15) ?
C51 Ru3 Ru1 . . 143.71(7) ?
C50 Ru3 Ru1 . . 70.56(7) ?
C52 Ru3 Ru1 . . 98.46(6) ?
P1 Ru3 Ru1 . . 116.158(15) ?
Ru2 Ru3 Ru1 . . 59.854(5) ?
C7 As1 C1 . . 99.13(9) ?
C7 As1 C13 . . 105.49(9) ?
C1 As1 C13 . . 100.42(8) ?
C7 As1 Ru1 . . 117.21(6) ?
C1 As1 Ru1 . . 117.69(7) ?
C13 As1 Ru1 . . 114.45(6) ?
C20 As2 C14 . . 103.52(10) ?
C20 As2 C13 . . 100.82(9) ?
C14 As2 C13 . . 104.04(9) ?
C20 As2 Ru2 . . 116.82(6) ?
C14 As2 Ru2 . . 115.38(6) ?
C13 As2 Ru2 . . 114.36(6) ?
C38 P1 C26 . . 104.67(10) ?
C38 P1 C32 . . 103.13(10) ?
C26 P1 C32 . . 100.23(10) ?
C38 P1 Ru3 . . 113.52(7) ?
C26 P1 Ru3 . . 116.15(7) ?
C32 P1 Ru3 . . 117.26(7) ?
C6 C1 C2 . . 118.6(2) ?
C6 C1 As1 . . 119.56(16) ?
C2 C1 As1 . . 121.83(18) ?
C1 C2 C3 . . 120.3(3) ?
C1 C2 H2A . . 119.8 ?
C3 C2 H2A . . 119.8 ?
C4 C3 C2 . . 120.3(3) ?
C4 C3 H3A . . 119.8 ?
C2 C3 H3A . . 119.8 ?
C5 C4 C3 . . 119.9(3) ?
C5 C4 H4A . . 120.1 ?
C3 C4 H4A . . 120.1 ?
C4 C5 C6 . . 120.1(3) ?
C4 C5 H5A . . 119.9 ?
C6 C5 H5A . . 119.9 ?
C1 C6 C5 . . 120.7(2) ?
C1 C6 H6A . . 119.6 ?
C5 C6 H6A . . 119.6 ?
C8 C7 C12 . . 118.8(2) ?
C8 C7 As1 . . 124.98(16) ?
C12 C7 As1 . . 116.15(17) ?
C7 C8 C9 . . 120.2(2) ?
C7 C8 H8A . . 119.9 ?
C9 C8 H8A . . 119.9 ?
C10 C9 C8 . . 120.4(3) ?
C10 C9 H9A . . 119.8 ?
C8 C9 H9A . . 119.8 ?
C11 C10 C9 . . 119.9(3) ?
C11 C10 H10A . . 120.0 ?
C9 C10 H10A . . 120.0 ?
C10 C11 C12 . . 120.0(3) ?
C10 C11 H11A . . 120.0 ?
C12 C11 H11A . . 120.0 ?
C11 C12 C7 . . 120.6(2) ?
C11 C12 H12A . . 119.7 ?
C7 C12 H12A . . 119.7 ?
As1 C13 As2 . . 113.22(9) ?
As1 C13 H13A . . 108.9 ?
As2 C13 H13A . . 108.9 ?
As1 C13 H13B . . 108.9 ?
As2 C13 H13B . . 108.9 ?
H13A C13 H13B . . 107.7 ?
C15 C14 C19 . . 118.5(2) ?
C15 C14 As2 . . 118.58(17) ?
C19 C14 As2 . . 122.92(17) ?
C14 C15 C16 . . 120.6(3) ?
C14 C15 H15A . . 119.7 ?
C16 C15 H15A . . 119.7 ?
C17 C16 C15 . . 120.4(3) ?
C17 C16 H16A . . 119.8 ?
C15 C16 H16A . . 119.8 ?
C18 C17 C16 . . 119.5(3) ?
C18 C17 H17A . . 120.3 ?
C16 C17 H17A . . 120.3 ?
C17 C18 C19 . . 120.3(3) ?
C17 C18 H18A . . 119.8 ?
C19 C18 H18A . . 119.8 ?
C18 C19 C14 . . 120.6(2) ?
C18 C19 H19A . . 119.7 ?
C14 C19 H19A . . 119.7 ?
C21 C20 C25 . . 119.2(2) ?
C21 C20 As2 . . 121.3(2) ?
C25 C20 As2 . . 119.48(19) ?
C20 C21 C22 . . 120.0(4) ?
C20 C21 H21A . . 120.0 ?
C22 C21 H21A . . 120.0 ?
C23 C22 C21 . . 120.6(4) ?
C23 C22 H22A . . 119.7 ?
C21 C22 H22A . . 119.7 ?
C22 C23 C24 . . 120.6(3) ?
C22 C23 H23A . . 119.7 ?
C24 C23 H23A . . 119.7 ?
C23 C24 C25 . . 118.7(4) ?
C23 C24 H24A . . 120.6 ?
C25 C24 H24A . . 120.6 ?
C20 C25 C24 . . 120.8(3) ?
C20 C25 H25A . . 119.6 ?
C24 C25 H25A . . 119.6 ?
C27 C26 C31 . . 118.3(2) ?
C27 C26 P1 . . 124.42(19) ?
C31 C26 P1 . . 117.28(18) ?
C26 C27 C28 . . 121.2(3) ?
C26 C27 H27A . . 119.4 ?
C28 C27 H27A . . 119.4 ?
C29 C28 C27 . . 118.3(3) ?
C29 C28 H28A . . 120.9 ?
C27 C28 H28A . . 120.9 ?
C28 C29 C30 . . 123.1(3) ?
C28 C29 F1 . . 118.6(3) ?
C30 C29 F1 . . 118.3(3) ?
C29 C30 C31 . . 118.5(3) ?
C29 C30 H30A . . 120.8 ?
C31 C30 H30A . . 120.8 ?
C30 C31 C26 . . 120.7(3) ?
C30 C31 H31A . . 119.6 ?
C26 C31 H31A . . 119.6 ?
C37 C32 C33 . . 118.2(2) ?
C37 C32 P1 . . 121.90(16) ?
C33 C32 P1 . . 119.87(17) ?
C34 C33 C32 . . 120.8(2) ?
C34 C33 H33A . . 119.6 ?
C32 C33 H33A . . 119.6 ?
C35 C34 C33 . . 118.5(2) ?
C35 C34 H34A . . 120.7 ?
C33 C34 H34A . . 120.7 ?
F2 C35 C36 . . 119.0(3) ?
F2 C35 C34 . . 118.3(2) ?
C36 C35 C34 . . 122.7(2) ?
C35 C36 C37 . . 118.4(2) ?
C35 C36 H36A . . 120.8 ?
C37 C36 H36A . . 120.8 ?
C32 C37 C36 . . 121.3(2) ?
C32 C37 H37A . . 119.4 ?
C36 C37 H37A . . 119.4 ?
C43 C38 C39 . . 118.2(2) ?
C43 C38 P1 . . 121.32(17) ?
C39 C38 P1 . . 120.17(17) ?
C40 C39 C38 . . 121.2(2) ?
C40 C39 H39A . . 119.4 ?
C38 C39 H39A . . 119.4 ?
C41 C40 C39 . . 117.7(2) ?
C41 C40 H40A . . 121.1 ?
C39 C40 H40A . . 121.1 ?
C42 C41 F3 . . 118.7(3) ?
C42 C41 C40 . . 123.2(2) ?
F3 C41 C40 . . 118.1(3) ?
C41 C42 C43 . . 119.0(2) ?
C41 C42 H42A . . 120.5 ?
C43 C42 H42A . . 120.5 ?
C42 C43 C38 . . 120.7(2) ?
C42 C43 H43A . . 119.7 ?
C38 C43 H43A . . 119.7 ?
O1 C44 Ru1 . . 173.5(2) ?
O2 C45 Ru1 . . 176.6(2) ?
O3 C46 Ru1 . . 170.8(2) ?
O4 C47 Ru2 . . 174.32(19) ?
O5 C48 Ru2 . . 178.3(2) ?
O6 C49 Ru2 . . 174.7(2) ?
O7 C50 Ru3 . . 169.1(2) ?
O8 C51 Ru3 . . 177.4(2) ?
O9 C52 Ru3 . . 174.4(2) ?

loop_
_geom_bond_atom_site_label_1
_geom_bond_atom_site_label_2
_geom_bond_site_symmetry_2
_geom_bond_distance
_geom_bond_publ_flag
Ru1 C45 . 1.883(2) ?
Ru1 C44 . 1.922(2) ?
Ru1 C46 . 1.926(3) ?
Ru1 As1 . 2.4342(3) ?
Ru1 Ru2 . 2.8507(2) ?
Ru1 Ru3 . 2.8745(2) ?
Ru2 C48 . 1.885(2) ?
Ru2 C47 . 1.922(2) ?
Ru2 C49 . 1.926(3) ?
Ru2 As2 . 2.4374(2) ?
Ru2 Ru3 . 2.8392(2) ?
Ru3 C51 . 1.871(2) ?
Ru3 C50 . 1.924(3) ?
Ru3 C52 . 1.939(3) ?
Ru3 P1 . 2.3334(5) ?
As1 C7 . 1.931(2) ?
As1 C1 . 1.950(2) ?
As1 C13 . 1.9589(19) ?
As2 C20 . 1.944(2) ?
As2 C14 . 1.949(2) ?
As2 C13 . 1.9668(19) ?
P1 C38 . 1.820(2) ?
P1 C26 . 1.836(2) ?
P1 C32 . 1.838(2) ?
F1 C29 . 1.360(3) ?
F2 C35 . 1.354(3) ?
F3 C41 . 1.360(3) ?
O1 C44 . 1.145(3) ?
O2 C45 . 1.138(3) ?
O3 C46 . 1.145(3) ?
O4 C47 . 1.142(3) ?
O5 C48 . 1.138(3) ?
O6 C49 . 1.141(3) ?
O7 C50 . 1.152(3) ?
O8 C51 . 1.144(3) ?
O9 C52 . 1.138(3) ?
C1 C6 . 1.373(3) ?
C1 C2 . 1.374(3) ?
C2 C3 . 1.386(4) ?
C2 H2A . 0.9300 ?
C3 C4 . 1.364(4) ?
C3 H3A . 0.9300 ?
C4 C5 . 1.357(4) ?
C4 H4A . 0.9300 ?
C5 C6 . 1.386(3) ?
C5 H5A . 0.9300 ?
C6 H6A . 0.9300 ?
C7 C8 . 1.369(3) ?
C7 C12 . 1.387(3) ?
C8 C9 . 1.382(4) ?
C8 H8A . 0.9300 ?
C9 C10 . 1.371(4) ?
C9 H9A . 0.9300 ?
C10 C11 . 1.358(4) ?
C10 H10A . 0.9300 ?
C11 C12 . 1.379(3) ?
C11 H11A . 0.9300 ?
C12 H12A . 0.9300 ?
C13 H13A . 0.9700 ?
C13 H13B . 0.9700 ?
C14 C15 . 1.376(3) ?
C14 C19 . 1.382(3) ?
C15 C16 . 1.378(4) ?
C15 H15A . 0.9300 ?
C16 C17 . 1.369(4) ?
C16 H16A . 0.9300 ?
C17 C18 . 1.368(4) ?
C17 H17A . 0.9300 ?
C18 C19 . 1.376(3) ?
C18 H18A . 0.9300 ?
C19 H19A . 0.9300 ?
C20 C21 . 1.370(3) ?
C20 C25 . 1.376(4) ?
C21 C22 . 1.376(5) ?
C21 H21A . 0.9300 ?
C22 C23 . 1.359(7) ?
C22 H22A . 0.9300 ?
C23 C24 . 1.367(6) ?
C23 H23A . 0.9300 ?
C24 C25 . 1.393(4) ?
C24 H24A . 0.9300 ?
C25 H25A . 0.9300 ?
C26 C27 . 1.382(3) ?
C26 C31 . 1.389(3) ?
C27 C28 . 1.388(4) ?
C27 H27A . 0.9300 ?
C28 C29 . 1.353(4) ?
C28 H28A . 0.9300 ?
C29 C30 . 1.356(4) ?
C30 C31 . 1.388(4) ?
C30 H30A . 0.9300 ?
C31 H31A . 0.9300 ?
C32 C37 . 1.381(3) ?
C32 C33 . 1.396(3) ?
C33 C34 . 1.383(3) ?
C33 H33A . 0.9300 ?
C34 C35 . 1.367(4) ?
C34 H34A . 0.9300 ?
C35 C36 . 1.358(4) ?
C36 C37 . 1.388(3) ?
C36 H36A . 0.9300 ?
C37 H37A . 0.9300 ?
C38 C43 . 1.387(3) ?
C38 C39 . 1.395(3) ?
C39 C40 . 1.384(3) ?
C39 H39A . 0.9300 ?
C40 C41 . 1.369(4) ?
C40 H40A . 0.9300 ?
C41 C42 . 1.349(4) ?
C42 C43 . 1.383(3) ?
C42 H42A . 0.9300 ?
C43 H43A . 0.9300 ?

loop_
_geom_hbond_atom_site_label_D
_geom_hbond_atom_site_label_H
_geom_hbond_atom_site_label_A
_geom_hbond_site_symmetry_A
_geom_hbond_distance_DH
_geom_hbond_distance_HA
_geom_hbond_distance_DA
_geom_hbond_angle_DHA
_geom_hbond_publ_flag
C23 H23A F3 1_655 0.9300 2.4600 3.337(5) 157.00 yes
C34 H34A O3 2_655 0.9300 2.5800 3.405(3) 148.00 yes
C42 H42A O2 3_655 0.9300 2.5200 3.438(3) 167.00 yes
C11 H11A Cg1 2_645 0.9300 2.94 3.767(3) 149 y
C28 H28A Cg2 2_655 0.9300 2.89 3.807(3) 168 y

loop_
_geom_torsion_atom_site_label_1
_geom_torsion_atom_site_label_2
_geom_torsion_atom_site_label_3
_geom_torsion_atom_site_label_4
_geom_torsion_site_symmetry_1
_geom_torsion_site_symmetry_2
_geom_torsion_site_symmetry_3
_geom_torsion_site_symmetry_4
_geom_torsion
_geom_torsion_publ_flag
C45 Ru1 Ru2 C48 . . . . 62.5(4) ?
C44 Ru1 Ru2 C48 . . . . 122.5(3) ?
C46 Ru1 Ru2 C48 . . . . -55.1(3) ?
As1 Ru1 Ru2 C48 . . . . -147.9(2) ?
Ru3 Ru1 Ru2 C48 . . . . 15.5(2) ?
C45 Ru1 Ru2 C47 . . . . 140.9(3) ?
C44 Ru1 Ru2 C47 . . . . -159.06(9) ?
C46 Ru1 Ru2 C47 . . . . 23.38(10) ?
As1 Ru1 Ru2 C47 . . . . -69.43(6) ?
Ru3 Ru1 Ru2 C47 . . . . 93.98(6) ?
C45 Ru1 Ru2 C49 . . . . -37.3(3) ?
C44 Ru1 Ru2 C49 . . . . 22.77(9) ?
C46 Ru1 Ru2 C49 . . . . -154.80(10) ?
As1 Ru1 Ru2 C49 . . . . 112.40(6) ?
Ru3 Ru1 Ru2 C49 . . . . -84.19(6) ?
C45 Ru1 Ru2 As2 . . . . -131.0(3) ?
C44 Ru1 Ru2 As2 . . . . -71.02(7) ?
C46 Ru1 Ru2 As2 . . . . 111.41(7) ?
As1 Ru1 Ru2 As2 . . . . 18.605(9) ?
Ru3 Ru1 Ru2 As2 . . . . -177.986(9) ?
C45 Ru1 Ru2 Ru3 . . . . 46.9(3) ?
C44 Ru1 Ru2 Ru3 . . . . 106.96(7) ?
C46 Ru1 Ru2 Ru3 . . . . -70.61(7) ?
As1 Ru1 Ru2 Ru3 . . . . -163.409(9) ?
C48 Ru2 Ru3 C51 . . . . 18.29(11) ?
C47 Ru2 Ru3 C51 . . . . 111.85(10) ?
C49 Ru2 Ru3 C51 . . . . -70.64(10) ?
As2 Ru2 Ru3 C51 . . . . -161.73(8) ?
Ru1 Ru2 Ru3 C51 . . . . -166.78(7) ?
C48 Ru2 Ru3 C50 . . . . 118.73(11) ?
C47 Ru2 Ru3 C50 . . . . -147.71(9) ?
C49 Ru2 Ru3 C50 . . . . 29.80(10) ?
As2 Ru2 Ru3 C50 . . . . -61.29(7) ?
Ru1 Ru2 Ru3 C50 . . . . -66.34(7) ?
C48 Ru2 Ru3 C52 . . . . -74.83(11) ?
C47 Ru2 Ru3 C52 . . . . 18.73(9) ?
C49 Ru2 Ru3 C52 . . . . -163.76(10) ?
As2 Ru2 Ru3 C52 . . . . 105.15(7) ?
Ru1 Ru2 Ru3 C52 . . . . 100.10(7) ?
C48 Ru2 Ru3 Ru1 . . . . -174.93(8) ?
C47 Ru2 Ru3 Ru1 . . . . -81.37(7) ?
C49 Ru2 Ru3 Ru1 . . . . 96.14(7) ?
As2 Ru2 Ru3 Ru1 . . . . 5.05(2) ?
C45 Ru1 Ru3 C51 . . . . -146.55(15) ?
C44 Ru1 Ru3 C51 . . . . -51.09(14) ?
C46 Ru1 Ru3 C51 . . . . 127.24(14) ?
As1 Ru1 Ru3 C51 . . . . 54.51(12) ?
Ru2 Ru1 Ru3 C51 . . . . 22.67(12) ?
C45 Ru1 Ru3 C50 . . . . -65.37(11) ?
C44 Ru1 Ru3 C50 . . . . 30.08(10) ?
C46 Ru1 Ru3 C50 . . . . -151.59(10) ?
As1 Ru1 Ru3 C50 . . . . 135.69(7) ?
Ru2 Ru1 Ru3 C50 . . . . 103.84(7) ?
C45 Ru1 Ru3 C52 . . . . 106.35(10) ?
C44 Ru1 Ru3 C52 . . . . -158.19(10) ?
C46 Ru1 Ru3 C52 . . . . 20.14(10) ?
As1 Ru1 Ru3 C52 . . . . -52.59(7) ?
Ru2 Ru1 Ru3 C52 . . . . -84.43(7) ?
C45 Ru1 Ru3 P1 . . . . 12.06(8) ?
C44 Ru1 Ru3 P1 . . . . 107.52(7) ?
C46 Ru1 Ru3 P1 . . . . -74.15(7) ?
As1 Ru1 Ru3 P1 . . . . -146.88(2) ?
Ru2 Ru1 Ru3 P1 . . . . -178.723(18) ?
C45 Ru1 Ru3 Ru2 . . . . -169.22(8) ?
C44 Ru1 Ru3 Ru2 . . . . -73.76(7) ?
C46 Ru1 Ru3 Ru2 . . . . 104.57(7) ?
As1 Ru1 Ru3 Ru2 . . . . 31.841(15) ?
C45 Ru1 As1 C7 . . . . -94.36(10) ?
C44 Ru1 As1 C7 . . . . 174.09(9) ?
C46 Ru1 As1 C7 . . . . -2.46(9) ?
Ru2 Ru1 As1 C7 . . . . 92.71(7) ?
Ru3 Ru1 As1 C7 . . . . 65.67(7) ?
C45 Ru1 As1 C1 . . . . 23.77(10) ?
C44 Ru1 As1 C1 . . . . -67.78(9) ?
C46 Ru1 As1 C1 . . . . 115.67(9) ?
Ru2 Ru1 As1 C1 . . . . -149.17(7) ?
Ru3 Ru1 As1 C1 . . . . -176.21(7) ?
C45 Ru1 As1 C13 . . . . 141.34(10) ?
C44 Ru1 As1 C13 . . . . 49.79(10) ?
C46 Ru1 As1 C13 . . . . -126.76(10) ?
Ru2 Ru1 As1 C13 . . . . -31.59(7) ?
Ru3 Ru1 As1 C13 . . . . -58.63(7) ?
C48 Ru2 As2 C20 . . . . -72.35(12) ?
C47 Ru2 As2 C20 . . . . -165.73(11) ?
C49 Ru2 As2 C20 . . . . 17.94(11) ?
Ru3 Ru2 As2 C20 . . . . 107.67(9) ?
Ru1 Ru2 As2 C20 . . . . 112.10(9) ?
C48 Ru2 As2 C14 . . . . 49.64(11) ?
C47 Ru2 As2 C14 . . . . -43.74(9) ?
C49 Ru2 As2 C14 . . . . 139.93(10) ?
Ru3 Ru2 As2 C14 . . . . -130.34(7) ?
Ru1 Ru2 As2 C14 . . . . -125.91(7) ?
C48 Ru2 As2 C13 . . . . 170.28(11) ?
C47 Ru2 As2 C13 . . . . 76.90(10) ?
C49 Ru2 As2 C13 . . . . -99.43(10) ?
Ru3 Ru2 As2 C13 . . . . -9.70(8) ?
Ru1 Ru2 As2 C13 . . . . -5.27(7) ?
C51 Ru3 P1 C38 . . . . 162.57(11) ?
C50 Ru3 P1 C38 . . . . 62.24(10) ?
C52 Ru3 P1 C38 . . . . -104.31(10) ?
Ru1 Ru3 P1 C38 . . . . -4.83(8) ?
C51 Ru3 P1 C26 . . . . -76.00(11) ?
C50 Ru3 P1 C26 . . . . -176.34(11) ?
C52 Ru3 P1 C26 . . . . 17.11(11) ?
Ru1 Ru3 P1 C26 . . . . 116.59(9) ?
C51 Ru3 P1 C32 . . . . 42.38(11) ?
C50 Ru3 P1 C32 . . . . -57.95(10) ?
C52 Ru3 P1 C32 . . . . 135.50(10) ?
Ru1 Ru3 P1 C32 . . . . -125.03(8) ?
C7 As1 C1 C6 . . . . 157.51(19) ?
C13 As1 C1 C6 . . . . -94.8(2) ?
Ru1 As1 C1 C6 . . . . 30.1(2) ?
C7 As1 C1 C2 . . . . -22.1(2) ?
C13 As1 C1 C2 . . . . 85.6(2) ?
Ru1 As1 C1 C2 . . . . -149.55(18) ?
C6 C1 C2 C3 . . . . -1.1(4) ?
As1 C1 C2 C3 . . . . 178.6(2) ?
C1 C2 C3 C4 . . . . 1.3(5) ?
C2 C3 C4 C5 . . . . -0.7(5) ?
C3 C4 C5 C6 . . . . -0.1(5) ?
C2 C1 C6 C5 . . . . 0.3(4) ?
As1 C1 C6 C5 . . . . -179.4(2) ?
C4 C5 C6 C1 . . . . 0.3(4) ?
C1 As1 C7 C8 . . . . 110.6(2) ?
C13 As1 C7 C8 . . . . 7.0(2) ?
Ru1 As1 C7 C8 . . . . -121.69(19) ?
C1 As1 C7 C12 . . . . -65.70(19) ?
C13 As1 C7 C12 . . . . -169.26(18) ?
Ru1 As1 C7 C12 . . . . 62.03(19) ?
C12 C7 C8 C9 . . . . 1.7(4) ?
As1 C7 C8 C9 . . . . -174.5(2) ?
C7 C8 C9 C10 . . . . -0.2(5) ?
C8 C9 C10 C11 . . . . -1.4(5) ?
C9 C10 C11 C12 . . . . 1.4(5) ?
C10 C11 C12 C7 . . . . 0.1(5) ?
C8 C7 C12 C11 . . . . -1.7(4) ?
As1 C7 C12 C11 . . . . 174.8(2) ?
C7 As1 C13 As2 . . . . -96.54(12) ?
C1 As1 C13 As2 . . . . 160.85(11) ?
Ru1 As1 C13 As2 . . . . 33.79(13) ?
C20 As2 C13 As1 . . . . -141.78(12) ?
C14 As2 C13 As1 . . . . 111.17(11) ?
Ru2 As2 C13 As1 . . . . -15.57(13) ?
C20 As2 C14 C15 . . . . 104.4(2) ?
C13 As2 C14 C15 . . . . -150.6(2) ?
Ru2 As2 C14 C15 . . . . -24.5(2) ?
C20 As2 C14 C19 . . . . -77.1(2) ?
C13 As2 C14 C19 . . . . 27.9(2) ?
Ru2 As2 C14 C19 . . . . 154.01(16) ?
C19 C14 C15 C16 . . . . -0.8(4) ?
As2 C14 C15 C16 . . . . 177.8(3) ?
C14 C15 C16 C17 . . . . -1.0(5) ?
C15 C16 C17 C18 . . . . 1.6(5) ?
C16 C17 C18 C19 . . . . -0.5(5) ?
C17 C18 C19 C14 . . . . -1.3(4) ?
C15 C14 C19 C18 . . . . 1.9(4) ?
As2 C14 C19 C18 . . . . -176.55(19) ?
C14 As2 C20 C21 . . . . -19.8(2) ?
C13 As2 C20 C21 . . . . -127.3(2) ?
Ru2 As2 C20 C21 . . . . 108.2(2) ?
C14 As2 C20 C25 . . . . 162.3(2) ?
C13 As2 C20 C25 . . . . 54.8(2) ?
Ru2 As2 C20 C25 . . . . -69.7(2) ?
C25 C20 C21 C22 . . . . -0.8(4) ?
As2 C20 C21 C22 . . . . -178.7(3) ?
C20 C21 C22 C23 . . . . 0.4(6) ?
C21 C22 C23 C24 . . . . -0.2(7) ?
C22 C23 C24 C25 . . . . 0.4(7) ?
C21 C20 C25 C24 . . . . 1.0(4) ?
As2 C20 C25 C24 . . . . 179.0(2) ?
C23 C24 C25 C20 . . . . -0.8(5) ?
C38 P1 C26 C27 . . . . -3.9(2) ?
C32 P1 C26 C27 . . . . 102.7(2) ?
Ru3 P1 C26 C27 . . . . -129.9(2) ?
C38 P1 C26 C31 . . . . 178.21(18) ?
C32 P1 C26 C31 . . . . -75.17(19) ?
Ru3 P1 C26 C31 . . . . 52.2(2) ?
C31 C26 C27 C28 . . . . -1.5(4) ?
P1 C26 C27 C28 . . . . -179.4(2) ?
C26 C27 C28 C29 . . . . 1.1(5) ?
C27 C28 C29 C30 . . . . -0.1(5) ?
C27 C28 C29 F1 . . . . 179.8(3) ?
C28 C29 C30 C31 . . . . -0.4(5) ?
F1 C29 C30 C31 . . . . 179.6(2) ?
C29 C30 C31 C26 . . . . 0.0(4) ?
C27 C26 C31 C30 . . . . 0.9(4) ?
P1 C26 C31 C30 . . . . 179.0(2) ?
C38 P1 C32 C37 . . . . -114.8(2) ?
C26 P1 C32 C37 . . . . 137.4(2) ?
Ru3 P1 C32 C37 . . . . 10.7(2) ?
C38 P1 C32 C33 . . . . 63.4(2) ?
C26 P1 C32 C33 . . . . -44.4(2) ?
Ru3 P1 C32 C33 . . . . -171.08(16) ?
C37 C32 C33 C34 . . . . 0.0(4) ?
P1 C32 C33 C34 . . . . -178.2(2) ?
C32 C33 C34 C35 . . . . 0.4(4) ?
C33 C34 C35 F2 . . . . 179.5(3) ?
C33 C34 C35 C36 . . . . -0.6(5) ?
F2 C35 C36 C37 . . . . -179.7(3) ?
C34 C35 C36 C37 . . . . 0.4(4) ?
C33 C32 C37 C36 . . . . -0.2(4) ?
P1 C32 C37 C36 . . . . 178.0(2) ?
C35 C36 C37 C32 . . . . 0.0(4) ?
C26 P1 C38 C43 . . . . 127.61(17) ?
C32 P1 C38 C43 . . . . 23.16(19) ?
Ru3 P1 C38 C43 . . . . -104.75(16) ?
C26 P1 C38 C39 . . . . -59.03(19) ?
C32 P1 C38 C39 . . . . -163.47(17) ?
Ru3 P1 C38 C39 . . . . 68.62(18) ?
C43 C38 C39 C40 . . . . -1.8(3) ?
P1 C38 C39 C40 . . . . -175.41(18) ?
C38 C39 C40 C41 . . . . 1.0(4) ?
C39 C40 C41 C42 . . . . 0.6(4) ?
C39 C40 C41 F3 . . . . 178.7(2) ?
F3 C41 C42 C43 . . . . -179.3(2) ?
C40 C41 C42 C43 . . . . -1.2(4) ?
C41 C42 C43 C38 . . . . 0.3(3) ?
C39 C38 C43 C42 . . . . 1.2(3) ?
P1 C38 C43 C42 . . . . 174.69(16) ?
C51 Ru3 C50 O7 . . . . -60.1(11) ?
C52 Ru3 C50 O7 . . . . 119.1(11) ?
P1 Ru3 C50 O7 . . . . 37.6(11) ?
Ru2 Ru3 C50 O7 . . . . -146.5(11) ?
Ru1 Ru3 C50 O7 . . . . 156.4(11) ?
